data_7159207
loop_
_publ_author_name
'Nalawade, Sachin A.'
'Singh, Manjeet'
'Puneeth Kumar, DRGKoppalu R'
'Dey, Sanjit'
'Gopi, Hosahudya N.'

_publ_section_title
;
 Stereoselective synthesis of backbone extended &#x3c0;-conjugated amino
 esters.
;
_journal_issue 12
_journal_name_full 'Organic &amp; biomolecular chemistry'
_journal_page_first 2586
_journal_page_last 2595
_journal_paper_doi 10.1039/d3ob00090g
_journal_volume 21
_journal_year 2023
_chemical_absolute_configuration S
_chemical_formula_moiety 'C10 H19 N O3'
_chemical_formula_sum 'C10 H19 N O3'
_chemical_formula_weight 201.26
_chemical_name_common '(tert-butyl (S,E)-(5-hydroxypent-3-en-2-yl)carbamate)'
_chemical_name_systematic '(tert-butyl (S,E)-(5-hydroxypent-3-en-2-yl)carbamate)'
_space_group_crystal_system orthorhombic
_space_group_IT_number 19
_space_group_name_Hall 'P 2ac 2ab'
_space_group_name_H-M_alt 'P 21 21 21'
_atom_sites_solution_hydrogens geom
_audit_creation_method SHELXL-2018/3
_audit_update_record
;
2022-10-17 deposited with the CCDC.	2023-03-01 downloaded from the CCDC.
;
_cell_angle_alpha 90
_cell_angle_beta 90
_cell_angle_gamma 90
_cell_formula_units_Z 4
_cell_length_a 6.5455(12)
_cell_length_b 9.445(2)
_cell_length_c 19.264(4)
_cell_measurement_reflns_used 2966
_cell_measurement_temperature 100(2)
_cell_measurement_theta_max 28.344
_cell_measurement_theta_min 2.114
_cell_volume 1190.9(4)
_computing_structure_refinement 'SHELXL-2018/3 (Sheldrick, 2018)'
_computing_structure_solution 'SHELXT 2014/5 (Sheldrick, 2014)'
_diffrn_ambient_temperature 100(2)
_diffrn_measured_fraction_theta_full 0.997
_diffrn_measured_fraction_theta_max 0.994
_diffrn_measurement_device_type microfocus
_diffrn_measurement_method APEXIII
_diffrn_radiation_type MoK\a
_diffrn_radiation_wavelength 0.71073
_diffrn_reflns_av_R_equivalents 0.0488
_diffrn_reflns_av_unetI/netI 0.0303
_diffrn_reflns_Laue_measured_fraction_full 0.997
_diffrn_reflns_Laue_measured_fraction_max 0.994
_diffrn_reflns_limit_h_max 8
_diffrn_reflns_limit_h_min -8
_diffrn_reflns_limit_k_max 11
_diffrn_reflns_limit_k_min -12
_diffrn_reflns_limit_l_max 25
_diffrn_reflns_limit_l_min -25
_diffrn_reflns_number 17718
_diffrn_reflns_point_group_measured_fraction_full 0.998
_diffrn_reflns_point_group_measured_fraction_max 0.994
_diffrn_reflns_theta_full 25.242
_diffrn_reflns_theta_max 28.344
_diffrn_reflns_theta_min 2.114
_diffrn_source 'fine-focus sealed tube'
_exptl_absorpt_coefficient_mu 0.082
_exptl_absorpt_correction_T_max 0.960
_exptl_absorpt_correction_T_min 0.944
_exptl_absorpt_correction_type multi-scan
_exptl_absorpt_process_details SADABS,2008
_exptl_crystal_colour Colourless
_exptl_crystal_density_diffrn 1.122
_exptl_crystal_description Plate-shape
_exptl_crystal_F_000 440.0
_exptl_crystal_size_max 0.7
_exptl_crystal_size_mid 0.6
_exptl_crystal_size_min 0.5
_refine_diff_density_max 0.175
_refine_diff_density_min -0.186
_refine_diff_density_rms 0.042
_refine_ls_abs_structure_details
;
 Flack x determined using 1038 quotients [(I+)-(I-)]/[(I+)+(I-)]
 (Parsons, Flack and Wagner, Acta Cryst. B69 (2013) 249-259).
;
_refine_ls_abs_structure_Flack -0.1(4)
_refine_ls_extinction_coef 0.013(3)
_refine_ls_extinction_expression Fc^*^=kFc[1+0.001xFc^2^\l^3^/sin(2\q)]^-1/4^
_refine_ls_extinction_method 'SHELXL-2018/3 (Sheldrick 2018)'
_refine_ls_goodness_of_fit_ref 0.995
_refine_ls_hydrogen_treatment constr
_refine_ls_matrix_type full
_refine_ls_number_parameters 133
_refine_ls_number_reflns 2966
_refine_ls_number_restraints 0
_refine_ls_restrained_S_all 0.995
_refine_ls_R_factor_all 0.0412
_refine_ls_R_factor_gt 0.0352
_refine_ls_shift/su_max 0.000
_refine_ls_shift/su_mean 0.000
_refine_ls_structure_factor_coef Fsqd
_refine_ls_weighting_details 'w=1/[\s^2^(Fo^2^)+(0.0339P)^2^+0.2605P] where P=(Fo^2^+2Fc^2^)/3'
_refine_ls_weighting_scheme calc
_refine_ls_wR_factor_gt 0.0781
_refine_ls_wR_factor_ref 0.0807
_reflns_Friedel_coverage 0.715
_reflns_Friedel_fraction_full 0.999
_reflns_Friedel_fraction_max 0.994
_reflns_number_gt 2683
_reflns_number_total 2966
_reflns_threshold_expression 'I > 2\s(I)'
_cod_data_source_file d3ob00090g2.cif
_cod_data_source_block 3d
_cod_depositor_comments 'Adding full bibliography for 7159200--7159209.cif.'
_cod_original_cell_volume 1191.0(4)
_cod_database_code 7159207
_shelx_shelxl_version_number 2018/3
_shelx_space_group_comment
;
The symmetry employed for this shelxl refinement is uniquely defined
by the following loop, which should always be used as a source of
symmetry information in preference to the above space-group names.
They are only intended as comments.
;
_shelx_estimated_absorpt_t_min 0.944
_shelx_estimated_absorpt_t_max 0.960
_exptl_absorpt_special_details multi-scan

loop_
_space_group_symop_operation_xyz
'x, y, z'
'-x+1/2, -y, z+1/2'
'-x, y+1/2, -z+1/2'
'x+1/2, -y+1/2, -z'

loop_
_atom_site_label
_atom_site_type_symbol
_atom_site_fract_x
_atom_site_fract_y
_atom_site_fract_z
_atom_site_U_iso_or_equiv
_atom_site_adp_type
_atom_site_occupancy
_atom_site_site_symmetry_order
_atom_site_calc_flag
_atom_site_refinement_flags_posn
_atom_site_refinement_flags_adp
_atom_site_refinement_flags_occupancy
_atom_site_disorder_assembly
_atom_site_disorder_group
O2 O 0.42054(18) 0.34261(13) 0.65377(6) 0.0263(3) Uani 1 1 d . . . . .
O3 O 0.71016(19) 0.47661(14) 0.64780(6) 0.0278(3) Uani 1 1 d . . . . .
O1 O -0.13868(18) 0.64059(13) 0.80856(7) 0.0271(3) Uani 1 1 d . . . . .
H1 H -0.215285 0.704923 0.820372 0.041 Uiso 1 1 calc R U . . .
N1 N 0.56732(19) 0.44238(14) 0.74936(7) 0.0207(3) Uani 1 1 d . . . . .
H1A H 0.671123 0.489569 0.763979 0.025 Uiso 1 1 calc R U . . .
C6 C 0.5533(2) 0.41427(17) 0.68136(8) 0.0206(3) Uani 1 1 d . . . . .
C2 C 0.1959(2) 0.60121(17) 0.76101(9) 0.0236(3) Uani 1 1 d . . . . .
H2 H 0.298287 0.624124 0.729497 0.028 Uiso 1 1 calc R U . . .
C4 C 0.4157(2) 0.39698(17) 0.79940(8) 0.0205(3) Uani 1 1 d . . . . .
H4 H 0.373244 0.300583 0.787297 0.025 Uiso 1 1 calc R U . . .
C1 C 0.0118(3) 0.69432(18) 0.76188(9) 0.0260(4) Uani 1 1 d . . . . .
H1B H 0.050941 0.789079 0.776017 0.031 Uiso 1 1 calc R U . . .
H1C H -0.045411 0.699943 0.715509 0.031 Uiso 1 1 calc R U . . .
C3 C 0.2270(2) 0.48998(17) 0.80051(8) 0.0223(3) Uani 1 1 d . . . . .
H3 H 0.124500 0.466228 0.831846 0.027 Uiso 1 1 calc R U . . .
C7 C 0.7479(3) 0.4517(2) 0.57341(9) 0.0298(4) Uani 1 1 d . . . . .
C8 C 0.5761(3) 0.5145(2) 0.53046(10) 0.0372(4) Uani 1 1 d . . . . .
H8A H 0.451949 0.463497 0.539424 0.056 Uiso 1 1 calc R U . . .
H8B H 0.609563 0.507476 0.482071 0.056 Uiso 1 1 calc R U . . .
H8C H 0.557901 0.612202 0.542715 0.056 Uiso 1 1 calc R U . . .
C5 C 0.5140(3) 0.3927(2) 0.87087(9) 0.0316(4) Uani 1 1 d . . . . .
H5A H 0.621916 0.323862 0.871085 0.047 Uiso 1 1 calc R U . . .
H5B H 0.413229 0.367305 0.904861 0.047 Uiso 1 1 calc R U . . .
H5C H 0.569017 0.484264 0.881792 0.047 Uiso 1 1 calc R U . . .
C10 C 0.7779(3) 0.2946(2) 0.55901(10) 0.0399(5) Uani 1 1 d . . . . .
H10A H 0.884285 0.258438 0.588386 0.060 Uiso 1 1 calc R U . . .
H10B H 0.815489 0.281530 0.511266 0.060 Uiso 1 1 calc R U . . .
H10C H 0.653029 0.244849 0.568290 0.060 Uiso 1 1 calc R U . . .
C9 C 0.9472(3) 0.5317(3) 0.56285(11) 0.0522(6) Uani 1 1 d . . . . .
H9A H 0.925494 0.630679 0.571381 0.078 Uiso 1 1 calc R U . . .
H9B H 0.993704 0.518574 0.516027 0.078 Uiso 1 1 calc R U . . .
H9C H 1.048354 0.496226 0.594495 0.078 Uiso 1 1 calc R U . . .

loop_
_atom_site_aniso_label
_atom_site_aniso_U_11
_atom_site_aniso_U_22
_atom_site_aniso_U_33
_atom_site_aniso_U_23
_atom_site_aniso_U_13
_atom_site_aniso_U_12
O2 0.0238(6) 0.0317(6) 0.0233(6) -0.0029(5) 0.0014(5) -0.0074(5)
O3 0.0249(6) 0.0385(7) 0.0200(6) -0.0036(5) 0.0055(5) -0.0108(6)
O1 0.0171(5) 0.0248(6) 0.0393(7) -0.0039(5) 0.0032(5) 0.0017(5)
N1 0.0155(6) 0.0246(6) 0.0220(6) -0.0024(5) 0.0017(5) -0.0015(5)
C6 0.0172(7) 0.0217(7) 0.0228(7) 0.0001(6) 0.0033(6) 0.0017(6)
C2 0.0175(7) 0.0251(8) 0.0283(8) -0.0011(7) 0.0033(6) -0.0008(6)
C4 0.0203(7) 0.0209(7) 0.0205(7) 0.0001(6) 0.0022(6) -0.0005(6)
C1 0.0206(7) 0.0216(8) 0.0356(10) 0.0000(7) 0.0007(7) 0.0012(6)
C3 0.0186(7) 0.0231(7) 0.0252(8) -0.0021(6) 0.0044(6) -0.0003(6)
C7 0.0286(9) 0.0436(10) 0.0173(8) -0.0011(7) 0.0054(6) -0.0060(8)
C8 0.0439(11) 0.0380(10) 0.0296(9) 0.0013(8) -0.0024(8) -0.0001(9)
C5 0.0322(9) 0.0408(10) 0.0219(8) 0.0025(7) -0.0012(7) 0.0004(9)
C10 0.0394(11) 0.0509(12) 0.0295(10) -0.0063(9) 0.0045(8) 0.0121(10)
C9 0.0413(12) 0.0885(18) 0.0270(9) 0.0019(11) 0.0098(9) -0.0254(13)

loop_
_atom_type_symbol
_atom_type_description
_atom_type_scat_dispersion_real
_atom_type_scat_dispersion_imag
_atom_type_scat_source
C C 0.0033 0.0016 'International Tables Vol C Tables 4.2.6.8 and 6.1.1.4'
H H 0.0000 0.0000 'International Tables Vol C Tables 4.2.6.8 and 6.1.1.4'
N N 0.0061 0.0033 'International Tables Vol C Tables 4.2.6.8 and 6.1.1.4'
O O 0.0106 0.0060 'International Tables Vol C Tables 4.2.6.8 and 6.1.1.4'

loop_
_geom_angle_atom_site_label_1
_geom_angle_atom_site_label_2
_geom_angle_atom_site_label_3
_geom_angle
_geom_angle_site_symmetry_1
_geom_angle_site_symmetry_3
_geom_angle_publ_flag
C6 O3 C7 121.63(13) . . ?
C1 O1 H1 109.5 . . ?
C6 N1 C4 123.04(13) . . ?
C6 N1 H1A 118.5 . . ?
C4 N1 H1A 118.5 . . ?
O2 C6 N1 125.66(14) . . ?
O2 C6 O3 125.04(14) . . ?
N1 C6 O3 109.29(13) . . ?
C3 C2 C1 126.19(15) . . ?
C3 C2 H2 116.9 . . ?
C1 C2 H2 116.9 . . ?
N1 C4 C3 113.33(13) . . ?
N1 C4 C5 108.68(14) . . ?
C3 C4 C5 110.34(13) . . ?
N1 C4 H4 108.1 . . ?
C3 C4 H4 108.1 . . ?
C5 C4 H4 108.1 . . ?
O1 C1 C2 110.78(14) . . ?
O1 C1 H1B 109.5 . . ?
C2 C1 H1B 109.5 . . ?
O1 C1 H1C 109.5 . . ?
C2 C1 H1C 109.5 . . ?
H1B C1 H1C 108.1 . . ?
C2 C3 C4 125.59(14) . . ?
C2 C3 H3 117.2 . . ?
C4 C3 H3 117.2 . . ?
O3 C7 C8 110.12(15) . . ?
O3 C7 C10 110.76(15) . . ?
C8 C7 C10 112.17(16) . . ?
O3 C7 C9 101.23(14) . . ?
C8 C7 C9 111.66(17) . . ?
C10 C7 C9 110.40(19) . . ?
C7 C8 H8A 109.5 . . ?
C7 C8 H8B 109.5 . . ?
H8A C8 H8B 109.5 . . ?
C7 C8 H8C 109.5 . . ?
H8A C8 H8C 109.5 . . ?
H8B C8 H8C 109.5 . . ?
C4 C5 H5A 109.5 . . ?
C4 C5 H5B 109.5 . . ?
H5A C5 H5B 109.5 . . ?
C4 C5 H5C 109.5 . . ?
H5A C5 H5C 109.5 . . ?
H5B C5 H5C 109.5 . . ?
C7 C10 H10A 109.5 . . ?
C7 C10 H10B 109.5 . . ?
H10A C10 H10B 109.5 . . ?
C7 C10 H10C 109.5 . . ?
H10A C10 H10C 109.5 . . ?
H10B C10 H10C 109.5 . . ?
C7 C9 H9A 109.5 . . ?
C7 C9 H9B 109.5 . . ?
H9A C9 H9B 109.5 . . ?
C7 C9 H9C 109.5 . . ?
H9A C9 H9C 109.5 . . ?
H9B C9 H9C 109.5 . . ?

loop_
_geom_bond_atom_site_label_1
_geom_bond_atom_site_label_2
_geom_bond_distance
_geom_bond_site_symmetry_2
_geom_bond_publ_flag
O2 C6 1.2232(19) . ?
O3 C6 1.3484(19) . ?
O3 C7 1.473(2) . ?
O1 C1 1.427(2) . ?
O1 H1 0.8200 . ?
N1 C6 1.340(2) . ?
N1 C4 1.449(2) . ?
N1 H1A 0.8600 . ?
C2 C3 1.313(2) . ?
C2 C1 1.492(2) . ?
C2 H2 0.9300 . ?
C4 C3 1.516(2) . ?
C4 C5 1.520(2) . ?
C4 H4 0.9800 . ?
C1 H1B 0.9700 . ?
C1 H1C 0.9700 . ?
C3 H3 0.9300 . ?
C7 C8 1.517(3) . ?
C7 C10 1.522(3) . ?
C7 C9 1.521(3) . ?
C8 H8A 0.9600 . ?
C8 H8B 0.9600 . ?
C8 H8C 0.9600 . ?
C5 H5A 0.9600 . ?
C5 H5B 0.9600 . ?
C5 H5C 0.9600 . ?
C10 H10A 0.9600 . ?
C10 H10B 0.9600 . ?
C10 H10C 0.9600 . ?
C9 H9A 0.9600 . ?
C9 H9B 0.9600 . ?
C9 H9C 0.9600 . ?
